data_9008071
loop_
_publ_author_name
'Niizeki, N.'
'Buerger, M. J.'

_publ_section_title
;
 The crystal structure of livingstonite, HgSb4S8
;
_journal_name_full 'Zeitschrift fur Kristallographie'
_journal_page_first 129
_journal_page_last 157
_journal_volume 109
_journal_year 1957
_chemical_compound_source 'Guerrido, Mexico'
_chemical_formula_sum 'Hg S8 Sb4'
_chemical_name_mineral Livingstonite
_space_group_IT_number 15
_symmetry_space_group_name_Hall '-A 2ya'
_symmetry_space_group_name_H-M 'A 1 2/a 1'
_cell_angle_alpha 90
_cell_angle_beta 104.20
_cell_angle_gamma 90
_cell_length_a 30.25
_cell_length_b 4
_cell_length_c 21.48
_cell_formula_units_Z 8
_cell_volume 2519.666
_database_code_amcsd 0010580
_exptl_crystal_density_diffrn 4.978
_cod_original_formula_sum 'Hg Sb4 S8'
_cod_database_code 9008071

loop_
_space_group_symop_operation_xyz
x,y,z
x,1/2+y,1/2+z
1/2+x,-y,z
1/2+x,1/2-y,1/2+z
1/2-x,y,-z
1/2-x,1/2+y,1/2-z
-x,-y,-z
-x,1/2-y,1/2-z

loop_
_atom_site_label
_atom_site_fract_x
_atom_site_fract_y
_atom_site_fract_z
_atom_site_U_iso_or_equiv
Hg1 0.00000 0.50000 0.00000 0.02001
Hg2 0.25000 0.00000 0.00000 0.02001
Sb1 0.12000 0.06300 0.07500 0.01381
Sb2 0.04200 0.09500 0.21400 0.01444
Sb3 0.13100 0.06400 0.42500 0.01191
Sb4 0.20800 0.07800 0.28700 0.00266
S1 0.06200 0.49300 0.09200 0.01343
S2 0.22900 0.02800 0.18000 0.00633
S3 0.17200 0.50600 0.03900 0.01532
S4 0.14900 0.52100 0.22200 0.00595
S5 0.18900 0.49400 0.40700 0.01216
S6 0.02200 0.02100 0.31800 0.00963
S7 0.07800 0.50700 0.46000 0.01127
S8 0.10200 0.48300 0.27700 0.00874

loop_
_cod_related_entry_id
_cod_related_entry_database
_cod_related_entry_code
1 AMCSD 0010580
